data_4344103
loop_
_publ_author_name
'Lash, Timothy D.'
'Colby, Denise A.'
'El-Beck, Jessica A'
'AbuSalim, Deyaa I.'
'Ferrence, Gregory M.'

_publ_section_title
;
 Preparation, Structural Characterization, Assessment of Potential
 Antiaromaticity and Metalation of 21-Oxyazuliporphyrins.
;
_journal_issue 18
_journal_name_full 'Inorganic chemistry'
_journal_page_first 9174
_journal_page_last 9187
_journal_paper_doi 10.1021/acs.inorgchem.5b01587
_journal_volume 54
_journal_year 2015
_chemical_formula_moiety 'C50 H31 N3 O1 Pd1'
_chemical_formula_sum 'C50 H31 N3 O Pd'
_chemical_formula_weight 796.18
_chemical_name_systematic
;
(5,10,15,20-tetraphenyl-21-oxyazuliporphyrinato)-palladium(ii)
;
_space_group_crystal_system triclinic
_space_group_IT_number 2
_space_group_name_Hall '-P 1'
_space_group_name_H-M_alt 'P -1'
_symmetry_space_group_name_Hall '-P 1'
_symmetry_space_group_name_H-M 'P -1'
_atom_sites_solution_hydrogens geom
_atom_sites_solution_primary direct
_atom_sites_solution_secondary difmap
_audit_creation_method SHELXL-2014/7
_cell_angle_alpha 67.543(2)
_cell_angle_beta 87.729(2)
_cell_angle_gamma 86.299(2)
_cell_formula_units_Z 2
_cell_length_a 9.3316(3)
_cell_length_b 13.7733(4)
_cell_length_c 14.5539(4)
_cell_measurement_reflns_used 9906
_cell_measurement_temperature 100(2)
_cell_measurement_theta_max 30.88
_cell_measurement_theta_min 2.59
_cell_volume 1724.88(9)
_computing_cell_refinement 'APEX2 & SAINT (Bruker, 2013)'
_computing_data_collection 'APEX2 (Bruker, 2014)'
_computing_data_reduction SAINT
_computing_molecular_graphics
;
ORTEP-3 for Windows (Farrugia, 2012) and 
<i>Mercury CSD</i> (Macrae et al., 2008)
;
_computing_publication_material
;
<i>WinGX</i> (Farrugia, 1999)
;
_computing_structure_refinement 'SHELXL-2014/7 (Sheldrick, 2014)'
_computing_structure_solution 'SIR-2014 (Burla, et. al, 2015)'
_diffrn_ambient_temperature 100(2)
_diffrn_measured_fraction_theta_full 1.000
_diffrn_measured_fraction_theta_max 0.940
_diffrn_measurement_device_type 'Bruker APEX-II CCD diffractometer'
_diffrn_measurement_method '\f and \w scans'
_diffrn_radiation_monochromator graphite
_diffrn_radiation_source 'sealed tube'
_diffrn_radiation_type MoK\a
_diffrn_radiation_wavelength 0.71073
_diffrn_reflns_av_R_equivalents 0.0579
_diffrn_reflns_av_unetI/netI 0.0468
_diffrn_reflns_Laue_measured_fraction_full 1.000
_diffrn_reflns_Laue_measured_fraction_max 0.940
_diffrn_reflns_limit_h_max 13
_diffrn_reflns_limit_h_min -13
_diffrn_reflns_limit_k_max 20
_diffrn_reflns_limit_k_min -20
_diffrn_reflns_limit_l_max 21
_diffrn_reflns_limit_l_min -21
_diffrn_reflns_number 69743
_diffrn_reflns_point_group_measured_fraction_full 1.000
_diffrn_reflns_point_group_measured_fraction_max 0.940
_diffrn_reflns_theta_full 25.242
_diffrn_reflns_theta_max 32.351
_diffrn_reflns_theta_min 1.736
_diffrn_source 'sealed tube'
_exptl_absorpt_coefficient_mu 0.585
_exptl_absorpt_correction_T_max 0.7464
_exptl_absorpt_correction_T_min 0.7124
_exptl_absorpt_correction_type multi-scan
_exptl_absorpt_process_details 'Apex2 v2014.7-1 (Bruker, 2014)'
_exptl_crystal_colour purple
_exptl_crystal_density_diffrn 1.533
_exptl_crystal_density_method 'not measured'
_exptl_crystal_description block
_exptl_crystal_F_000 812
_exptl_crystal_size_max 0.15
_exptl_crystal_size_mid 0.06
_exptl_crystal_size_min 0.04
_refine_diff_density_max 1.015
_refine_diff_density_min -0.761
_refine_diff_density_rms 0.105
_refine_ls_extinction_method none
_refine_ls_goodness_of_fit_ref 1.042
_refine_ls_hydrogen_treatment constr
_refine_ls_matrix_type full
_refine_ls_number_parameters 496
_refine_ls_number_reflns 11584
_refine_ls_number_restraints 0
_refine_ls_restrained_S_all 1.042
_refine_ls_R_factor_all 0.0562
_refine_ls_R_factor_gt 0.0383
_refine_ls_shift/su_max 0.001
_refine_ls_shift/su_mean 0.000
_refine_ls_structure_factor_coef Fsqd
_refine_ls_weighting_details 'w=1/[\s^2^(Fo^2^)+(0.0360P)^2^+2.0960P] where P=(Fo^2^+2Fc^2^)/3'
_refine_ls_weighting_scheme calc
_refine_ls_wR_factor_gt 0.0852
_refine_ls_wR_factor_ref 0.0928
_reflns_number_gt 9421
_reflns_number_total 11584
_reflns_threshold_expression 'I > 2\s(I)'
_cod_data_source_file ic5b01587_si_002.cif
_cod_data_source_block shelx
_cod_depositor_comments 'Adding full bibliography for 4344103--4344104.cif.'
_cod_original_formula_sum 'C50 H31 N3 O1 Pd1'
_cod_database_code 4344103
_shelx_shelxl_version_number 2014/7
_shelx_space_group_comment
;
The symmetry employed for this shelxl refinement is uniquely defined
by the following loop, which should always be used as a source of
symmetry information in preference to the above space-group names.
They are only intended as comments.
;
_shelx_estimated_absorpt_t_min 0.917
_shelx_estimated_absorpt_t_max 0.977

loop_
_space_group_symop_operation_xyz
'x, y, z'
'-x, -y, -z'

loop_
_atom_site_label
_atom_site_type_symbol
_atom_site_fract_x
_atom_site_fract_y
_atom_site_fract_z
_atom_site_U_iso_or_equiv
_atom_site_adp_type
_atom_site_occupancy
_atom_site_site_symmetry_order
_atom_site_calc_flag
_atom_site_refinement_flags_posn
_atom_site_refinement_flags_adp
C1 C -0.1853(2) 0.89078(16) 0.87412(15) 0.0154(4) Uani 1 1 d . .
C2 C -0.3212(2) 0.88653(16) 0.92497(15) 0.0150(4) Uani 1 1 d . .
C2A C -0.4558(2) 0.90502(17) 0.88018(16) 0.0184(4) Uani 1 1 d . .
H2A H -0.4530 0.9274 0.8098 0.022 Uiso 1 1 calc R U
C2B C -0.5916(2) 0.89574(19) 0.92253(18) 0.0219(5) Uani 1 1 d . .
H2B H -0.6679 0.9145 0.8767 0.026 Uiso 1 1 calc R U
C2C C -0.6340(2) 0.86337(19) 1.02137(18) 0.0232(5) Uani 1 1 d . .
H2C H -0.7345 0.8635 1.0346 0.028 Uiso 1 1 calc R U
C3 C -0.2925(2) 0.84700(16) 1.03186(15) 0.0147(4) Uani 1 1 d . .
C3A C -0.3957(2) 0.82148(17) 1.10877(16) 0.0173(4) Uani 1 1 d . .
H3A H -0.3583 0.7939 1.1741 0.021 Uiso 1 1 calc R U
C3B C -0.5447(2) 0.8304(2) 1.10390(18) 0.0229(5) Uani 1 1 d . .
H3B H -0.5935 0.8112 1.1664 0.028 Uiso 1 1 calc R U
C4 C -0.1404(2) 0.82695(16) 1.04446(15) 0.0141(4) Uani 1 1 d . .
C5 C -0.0599(2) 0.77870(16) 1.13330(15) 0.0144(4) Uani 1 1 d . .
C5A C -0.1075(2) 0.80350(17) 1.22149(15) 0.0154(4) Uani 1 1 d . .
C5B C -0.1260(2) 0.90855(17) 1.21063(16) 0.0173(4) Uani 1 1 d . .
H5B H -0.1081 0.9626 1.1478 0.021 Uiso 1 1 calc R U
C5C C -0.1700(2) 0.93494(19) 1.29017(18) 0.0223(4) Uani 1 1 d . .
H5C H -0.1801 1.0068 1.2820 0.027 Uiso 1 1 calc R U
C5D C -0.1994(3) 0.8572(2) 1.38172(19) 0.0274(5) Uani 1 1 d . .
H5D H -0.2293 0.8756 1.4364 0.033 Uiso 1 1 calc R U
C5E C -0.1853(3) 0.7527(2) 1.39325(18) 0.0264(5) Uani 1 1 d . .
H5E H -0.2072 0.6994 1.4557 0.032 Uiso 1 1 calc R U
C5F C -0.1389(2) 0.72514(18) 1.31376(16) 0.0201(4) Uani 1 1 d . .
H5F H -0.1287 0.6531 1.3223 0.024 Uiso 1 1 calc R U
C6 C 0.0595(2) 0.70822(16) 1.14369(15) 0.0137(4) Uani 1 1 d . .
C7 C 0.1424(2) 0.66127(17) 1.23250(15) 0.0158(4) Uani 1 1 d . .
H7 H 0.1385 0.6828 1.2873 0.019 Uiso 1 1 calc R U
C8 C 0.2269(2) 0.58145(17) 1.22471(15) 0.0172(4) Uani 1 1 d . .
H8 H 0.2937 0.5374 1.2723 0.021 Uiso 1 1 calc R U
C9 C 0.1969(2) 0.57542(16) 1.13095(15) 0.0144(4) Uani 1 1 d . .
C10 C 0.2446(2) 0.49337(16) 1.09923(15) 0.0146(4) Uani 1 1 d . .
C10A C 0.3376(2) 0.40487(16) 1.16735(15) 0.0145(4) Uani 1 1 d . .
C10B C 0.2948(2) 0.34732(17) 1.26562(16) 0.0180(4) Uani 1 1 d . .
H10B H 0.2028 0.3626 1.2888 0.022 Uiso 1 1 calc R U
C10C C 0.3839(3) 0.26902(17) 1.32894(16) 0.0204(4) Uani 1 1 d . .
H10C H 0.3546 0.2328 1.3961 0.024 Uiso 1 1 calc R U
C10D C 0.5171(3) 0.24228(18) 1.29527(17) 0.0216(4) Uani 1 1 d . .
H10D H 0.5784 0.1880 1.3391 0.026 Uiso 1 1 calc R U
C10E C 0.5589(2) 0.29579(17) 1.19730(17) 0.0182(4) Uani 1 1 d . .
H10E H 0.6478 0.2764 1.1731 0.022 Uiso 1 1 calc R U
C10F C 0.4717(2) 0.37743(17) 1.13437(16) 0.0160(4) Uani 1 1 d . .
H10F H 0.5031 0.4153 1.0680 0.019 Uiso 1 1 calc R U
C11 C 0.2111(2) 0.49049(16) 1.00789(15) 0.0146(4) Uani 1 1 d . .
C12 C 0.2524(2) 0.40567(17) 0.97416(16) 0.0165(4) Uani 1 1 d . .
H12 H 0.2935 0.3382 1.0135 0.020 Uiso 1 1 calc R U
C13 C 0.2214(2) 0.44078(17) 0.87650(16) 0.0176(4) Uani 1 1 d . .
H13 H 0.2368 0.4022 0.8347 0.021 Uiso 1 1 calc R U
C14 C 0.1607(2) 0.54767(17) 0.84671(15) 0.0157(4) Uani 1 1 d . .
C15 C 0.1375(2) 0.61877(17) 0.74916(15) 0.0166(4) Uani 1 1 d . .
C15A C 0.1855(2) 0.58425(18) 0.66691(16) 0.0191(4) Uani 1 1 d . .
C15B C 0.3246(3) 0.5428(2) 0.66377(17) 0.0240(5) Uani 1 1 d . .
H15B H 0.3904 0.5375 0.7139 0.029 Uiso 1 1 calc R U
C15C C 0.3676(3) 0.5095(2) 0.5883(2) 0.0331(6) Uani 1 1 d . .
H15C H 0.4616 0.4786 0.5883 0.040 Uiso 1 1 calc R U
C15D C 0.2738(3) 0.5210(2) 0.5123(2) 0.0350(6) Uani 1 1 d . .
H15D H 0.3043 0.4990 0.4598 0.042 Uiso 1 1 calc R U
C15E C 0.1380(3) 0.5638(2) 0.51333(18) 0.0312(6) Uani 1 1 d . .
H15E H 0.0747 0.5731 0.4608 0.037 Uiso 1 1 calc R U
C15F C 0.0922(3) 0.59382(19) 0.59065(17) 0.0241(5) Uani 1 1 d . .
H15F H -0.0036 0.6212 0.5920 0.029 Uiso 1 1 calc R U
C16 C 0.0765(2) 0.72260(18) 0.72358(15) 0.0171(4) Uani 1 1 d . .
C17 C 0.0579(2) 0.80060(18) 0.62348(16) 0.0206(4) Uani 1 1 d . .
H17 H 0.0940 0.7947 0.5638 0.025 Uiso 1 1 calc R U
C18 C -0.0200(2) 0.88295(18) 0.63119(16) 0.0205(4) Uani 1 1 d . .
H18 H -0.0488 0.9458 0.5774 0.025 Uiso 1 1 calc R U
C19 C -0.0526(2) 0.85959(17) 0.73537(15) 0.0168(4) Uani 1 1 d . .
C20 C -0.1550(2) 0.91558(17) 0.77082(16) 0.0164(4) Uani 1 1 d . .
C20A C -0.2385(2) 1.00660(17) 0.69748(16) 0.0171(4) Uani 1 1 d . .
C20B C -0.3124(3) 0.99880(18) 0.61913(17) 0.0218(4) Uani 1 1 d . .
H20B H -0.3082 0.9337 0.6105 0.026 Uiso 1 1 calc R U
C20C C -0.3910(3) 1.08336(19) 0.55432(17) 0.0246(5) Uani 1 1 d . .
H20C H -0.4430 1.0757 0.5029 0.029 Uiso 1 1 calc R U
C20D C -0.3945(3) 1.18093(19) 0.56407(18) 0.0260(5) Uani 1 1 d . .
H20D H -0.4459 1.2403 0.5181 0.031 Uiso 1 1 calc R U
C20E C -0.3225(3) 1.18963(19) 0.64117(18) 0.0235(5) Uani 1 1 d . .
H20E H -0.3254 1.2551 0.6490 0.028 Uiso 1 1 calc R U
C20F C -0.2450(2) 1.10258(17) 0.70797(16) 0.0188(4) Uani 1 1 d . .
H20F H -0.1963 1.1094 0.7611 0.023 Uiso 1 1 calc R U
C21 C -0.0774(2) 0.85437(16) 0.94787(15) 0.0146(4) Uani 1 1 d . .
N22 N 0.10421(18) 0.65722(14) 1.07998(13) 0.0141(3) Uani 1 1 d . .
N23 N 0.14578(18) 0.57155(14) 0.93018(13) 0.0144(3) Uani 1 1 d . .
N24 N 0.01898(18) 0.76280(14) 0.78983(13) 0.0151(3) Uani 1 1 d . .
O25 O 0.06064(15) 0.85558(11) 0.92860(11) 0.0153(3) Uani 1 1 d . .
Pd1 Pd 0.07158(2) 0.70679(2) 0.93378(2) 0.01280(4) Uani 1 1 d . .

loop_
_atom_site_aniso_label
_atom_site_aniso_U_11
_atom_site_aniso_U_22
_atom_site_aniso_U_33
_atom_site_aniso_U_23
_atom_site_aniso_U_13
_atom_site_aniso_U_12
C1 0.0131(9) 0.0149(9) 0.0135(9) -0.0001(7) -0.0020(7) -0.0011(7)
C2 0.0145(9) 0.0119(9) 0.0155(9) -0.0016(7) -0.0027(7) -0.0008(7)
C2A 0.0192(10) 0.0172(10) 0.0160(10) -0.0030(8) -0.0058(8) -0.0002(8)
C2B 0.0143(10) 0.0260(11) 0.0252(11) -0.0091(9) -0.0084(8) 0.0016(8)
C2C 0.0131(10) 0.0271(12) 0.0285(12) -0.0099(10) 0.0013(8) -0.0013(8)
C3 0.0145(9) 0.0122(9) 0.0156(9) -0.0031(7) -0.0018(7) -0.0018(7)
C3A 0.0143(9) 0.0213(10) 0.0153(9) -0.0057(8) -0.0017(7) 0.0001(8)
C3B 0.0154(10) 0.0314(12) 0.0214(11) -0.0093(10) 0.0022(8) -0.0031(9)
C4 0.0132(9) 0.0135(9) 0.0137(9) -0.0030(7) -0.0017(7) -0.0009(7)
C5 0.0132(9) 0.0143(9) 0.0125(9) -0.0011(7) -0.0014(7) -0.0032(7)
C5A 0.0124(9) 0.0178(10) 0.0139(9) -0.0034(8) -0.0033(7) 0.0003(7)
C5B 0.0143(9) 0.0183(10) 0.0176(10) -0.0042(8) -0.0047(7) -0.0016(7)
C5C 0.0200(10) 0.0215(11) 0.0270(12) -0.0111(9) -0.0048(9) 0.0019(8)
C5D 0.0277(12) 0.0350(14) 0.0224(12) -0.0148(11) -0.0010(9) 0.0032(10)
C5E 0.0294(12) 0.0295(13) 0.0148(10) -0.0033(9) -0.0004(9) 0.0051(10)
C5F 0.0214(10) 0.0175(10) 0.0166(10) -0.0018(8) -0.0011(8) 0.0030(8)
C6 0.0127(9) 0.0144(9) 0.0110(9) -0.0010(7) -0.0021(7) -0.0022(7)
C7 0.0160(9) 0.0181(10) 0.0118(9) -0.0039(8) -0.0035(7) -0.0008(7)
C8 0.0156(9) 0.0198(10) 0.0127(9) -0.0022(8) -0.0046(7) 0.0011(8)
C9 0.0110(8) 0.0165(9) 0.0126(9) -0.0018(7) -0.0023(7) -0.0012(7)
C10 0.0110(8) 0.0160(9) 0.0127(9) -0.0005(7) -0.0012(7) -0.0012(7)
C10A 0.0130(9) 0.0151(9) 0.0132(9) -0.0027(7) -0.0032(7) -0.0011(7)
C10B 0.0158(9) 0.0202(10) 0.0158(10) -0.0042(8) -0.0002(7) -0.0022(8)
C10C 0.0252(11) 0.0176(10) 0.0133(9) 0.0003(8) -0.0008(8) -0.0043(8)
C10D 0.0228(11) 0.0170(10) 0.0201(11) -0.0013(8) -0.0075(8) 0.0017(8)
C10E 0.0129(9) 0.0171(10) 0.0239(11) -0.0068(8) -0.0034(8) 0.0000(7)
C10F 0.0149(9) 0.0172(10) 0.0135(9) -0.0026(8) -0.0007(7) -0.0034(7)
C11 0.0100(8) 0.0166(9) 0.0141(9) -0.0021(8) -0.0006(7) -0.0018(7)
C12 0.0159(9) 0.0156(9) 0.0169(10) -0.0048(8) -0.0021(7) -0.0018(7)
C13 0.0172(10) 0.0179(10) 0.0174(10) -0.0061(8) -0.0017(8) -0.0020(8)
C14 0.0124(9) 0.0205(10) 0.0139(9) -0.0057(8) -0.0014(7) -0.0032(7)
C15 0.0128(9) 0.0231(10) 0.0127(9) -0.0046(8) -0.0011(7) -0.0040(8)
C15A 0.0231(11) 0.0206(10) 0.0115(9) -0.0032(8) -0.0004(8) -0.0049(8)
C15B 0.0260(12) 0.0294(12) 0.0180(11) -0.0103(9) -0.0014(9) -0.0022(9)
C15C 0.0354(14) 0.0400(15) 0.0256(13) -0.0153(12) 0.0056(11) -0.0007(12)
C15D 0.0507(17) 0.0385(15) 0.0192(12) -0.0140(11) 0.0068(11) -0.0108(13)
C15E 0.0429(15) 0.0352(14) 0.0136(11) -0.0052(10) -0.0024(10) -0.0144(12)
C15F 0.0280(12) 0.0266(12) 0.0153(10) -0.0038(9) -0.0036(9) -0.0082(9)
C16 0.0121(9) 0.0234(11) 0.0125(9) -0.0030(8) -0.0015(7) -0.0019(8)
C17 0.0198(10) 0.0257(11) 0.0114(9) -0.0011(8) 0.0006(8) -0.0045(8)
C18 0.0211(10) 0.0225(11) 0.0119(9) 0.0004(8) -0.0016(8) -0.0026(8)
C19 0.0135(9) 0.0194(10) 0.0126(9) -0.0002(8) -0.0021(7) -0.0024(7)
C20 0.0140(9) 0.0161(9) 0.0145(9) -0.0002(8) -0.0029(7) -0.0024(7)
C20A 0.0149(9) 0.0175(10) 0.0128(9) 0.0014(8) -0.0028(7) -0.0013(7)
C20B 0.0250(11) 0.0183(10) 0.0186(10) -0.0023(8) -0.0066(8) -0.0028(8)
C20C 0.0261(12) 0.0273(12) 0.0163(10) -0.0027(9) -0.0133(9) -0.0014(9)
C20D 0.0257(12) 0.0212(11) 0.0218(11) 0.0027(9) -0.0082(9) 0.0014(9)
C20E 0.0263(12) 0.0183(10) 0.0227(11) -0.0040(9) -0.0065(9) 0.0016(9)
C20F 0.0180(10) 0.0207(10) 0.0154(10) -0.0035(8) -0.0069(8) -0.0009(8)
C21 0.0134(9) 0.0135(9) 0.0139(9) -0.0014(7) -0.0026(7) -0.0022(7)
N22 0.0118(7) 0.0168(8) 0.0108(8) -0.0017(6) -0.0030(6) -0.0001(6)
N23 0.0131(8) 0.0164(8) 0.0105(7) -0.0015(6) -0.0018(6) -0.0005(6)
N24 0.0124(8) 0.0182(8) 0.0106(8) -0.0009(7) -0.0019(6) -0.0004(6)
O25 0.0115(6) 0.0159(7) 0.0145(7) -0.0009(6) -0.0017(5) -0.0023(5)
Pd1 0.01016(7) 0.01508(7) 0.00952(7) -0.00044(5) -0.00200(5) -0.00068(5)

loop_
_atom_type_symbol
_atom_type_description
_atom_type_scat_dispersion_real
_atom_type_scat_dispersion_imag
_atom_type_scat_source
C C 0.0033 0.0016 'International Tables Vol C Tables 4.2.6.8 and 6.1.1.4'
H H 0.0000 0.0000 'International Tables Vol C Tables 4.2.6.8 and 6.1.1.4'
N N 0.0061 0.0033 'International Tables Vol C Tables 4.2.6.8 and 6.1.1.4'
O O 0.0106 0.0060 'International Tables Vol C Tables 4.2.6.8 and 6.1.1.4'
Pd Pd -0.9988 1.0072 'International Tables Vol C Tables 4.2.6.8 and 6.1.1.4'

loop_
_geom_angle_atom_site_label_1
_geom_angle_atom_site_label_2
_geom_angle_atom_site_label_3
_geom_angle
C21 C1 C20 122.98(19)
C21 C1 C2 107.23(18)
C20 C1 C2 129.53(19)
C2A C2 C1 125.3(2)
C2A C2 C3 126.97(19)
C1 C2 C3 107.36(17)
C2B C2A C2 129.9(2)
C2B C2A H2A 115.0
C2 C2A H2A 115.0
C2A C2B C2C 130.1(2)
C2A C2B H2B 115.0
C2C C2B H2B 115.0
C2B C2C C3B 126.9(2)
C2B C2C H2C 116.5
C3B C2C H2C 116.5
C3A C3 C4 125.52(19)
C3A C3 C2 126.17(19)
C4 C3 C2 107.92(18)
C3B C3A C3 129.7(2)
C3B C3A H3A 115.1
C3 C3A H3A 115.1
C3A C3B C2C 130.1(2)
C3A C3B H3B 115.0
C2C C3B H3B 115.0
C21 C4 C5 122.95(18)
C21 C4 C3 106.99(17)
C5 C4 C3 129.75(19)
C6 C5 C4 124.26(19)
C6 C5 C5A 117.94(18)
C4 C5 C5A 117.79(18)
C5B C5A C5F 118.8(2)
C5B C5A C5 118.88(19)
C5F C5A C5 122.31(19)
C5C C5B C5A 120.8(2)
C5C C5B H5B 119.6
C5A C5B H5B 119.6
C5B C5C C5D 120.3(2)
C5B C5C H5C 119.8
C5D C5C H5C 119.8
C5E C5D C5C 119.7(2)
C5E C5D H5D 120.1
C5C C5D H5D 120.1
C5D C5E C5F 120.4(2)
C5D C5E H5E 119.8
C5F C5E H5E 119.8
C5E C5F C5A 120.0(2)
C5E C5F H5F 120.0
C5A C5F H5F 120.0
N22 C6 C5 127.51(18)
N22 C6 C7 107.33(17)
C5 C6 C7 124.29(19)
C8 C7 C6 108.30(19)
C8 C7 H7 125.9
C6 C7 H7 125.9
C7 C8 C9 107.31(18)
C7 C8 H8 126.3
C9 C8 H8 126.3
N22 C9 C10 124.63(19)
N22 C9 C8 108.96(18)
C10 C9 C8 126.19(19)
C11 C10 C9 124.03(19)
C11 C10 C10A 117.88(19)
C9 C10 C10A 118.10(18)
C10B C10A C10F 118.02(19)
C10B C10A C10 121.47(19)
C10F C10A C10 120.51(18)
C10C C10B C10A 121.0(2)
C10C C10B H10B 119.5
C10A C10B H10B 119.5
C10B C10C C10D 120.5(2)
C10B C10C H10C 119.8
C10D C10C H10C 119.8
C10E C10D C10C 119.3(2)
C10E C10D H10D 120.3
C10C C10D H10D 120.4
C10D C10E C10F 120.3(2)
C10D C10E H10E 119.8
C10F C10E H10E 119.8
C10E C10F C10A 120.84(19)
C10E C10F H10F 119.6
C10A C10F H10F 119.6
N23 C11 C10 125.9(2)
N23 C11 C12 108.01(18)
C10 C11 C12 125.82(19)
C13 C12 C11 107.22(19)
C13 C12 H12 126.4
C11 C12 H12 126.4
C12 C13 C14 107.97(19)
C12 C13 H13 126.0
C14 C13 H13 126.0
N23 C14 C15 125.4(2)
N23 C14 C13 107.99(18)
C15 C14 C13 126.2(2)
C14 C15 C16 124.2(2)
C14 C15 C15A 117.6(2)
C16 C15 C15A 118.08(19)
C15B C15A C15F 118.5(2)
C15B C15A C15 120.7(2)
C15F C15A C15 120.9(2)
C15C C15B C15A 120.4(2)
C15C C15B H15B 119.8
C15A C15B H15B 119.8
C15B C15C C15D 120.3(3)
C15B C15C H15C 119.8
C15D C15C H15C 119.8
C15E C15D C15C 119.8(2)
C15E C15D H15D 120.1
C15C C15D H15D 120.1
C15D C15E C15F 120.3(2)
C15D C15E H15E 119.9
C15F C15E H15E 119.9
C15E C15F C15A 120.7(2)
C15E C15F H15F 119.6
C15A C15F H15F 119.6
N24 C16 C15 124.82(19)
N24 C16 C17 109.15(19)
C15 C16 C17 125.9(2)
C18 C17 C16 107.1(2)
C18 C17 H17 126.5
C16 C17 H17 126.5
C17 C18 C19 108.45(19)
C17 C18 H18 125.8
C19 C18 H18 125.8
C20 C19 N24 127.34(19)
C20 C19 C18 124.7(2)
N24 C19 C18 107.20(19)
C19 C20 C1 123.57(19)
C19 C20 C20A 118.72(19)
C1 C20 C20A 117.72(19)
C20F C20A C20B 118.3(2)
C20F C20A C20 118.96(19)
C20B C20A C20 122.8(2)
C20C C20B C20A 121.4(2)
C20C C20B H20B 119.3
C20A C20B H20B 119.3
C20B C20C C20D 120.0(2)
C20B C20C H20C 120.0
C20D C20C H20C 120.0
C20E C20D C20C 119.1(2)
C20E C20D H20D 120.4
C20C C20D H20D 120.4
C20D C20E C20F 120.4(2)
C20D C20E H20E 119.8
C20F C20E H20E 119.8
C20A C20F C20E 120.8(2)
C20A C20F H20F 119.6
C20E C20F H20F 119.6
O25 C21 C4 124.83(18)
O25 C21 C1 124.39(19)
C4 C21 C1 110.49(18)
O25 C21 Pd1 55.10(10)
C4 C21 Pd1 111.39(13)
C1 C21 Pd1 111.44(14)
C9 N22 C6 107.59(16)
C9 N22 Pd1 124.01(14)
C6 N22 Pd1 127.51(13)
C14 N23 C11 108.21(17)
C14 N23 Pd1 125.79(14)
C11 N23 Pd1 125.36(14)
C16 N24 C19 107.57(17)
C16 N24 Pd1 123.49(14)
C19 N24 Pd1 127.44(15)
C21 O25 Pd1 92.80(12)
N23 Pd1 N22 92.03(7)
N23 Pd1 N24 92.25(7)
N22 Pd1 N24 174.05(7)
N23 Pd1 O25 162.03(6)
N22 Pd1 O25 88.15(7)
N24 Pd1 O25 89.05(7)
N23 Pd1 C21 165.86(7)
N22 Pd1 C21 87.55(7)
N24 Pd1 C21 87.29(7)
O25 Pd1 C21 32.11(6)

loop_
_geom_bond_atom_site_label_1
_geom_bond_atom_site_label_2
_geom_bond_distance
C1 C21 1.423(3)
C1 C20 1.429(3)
C1 C2 1.435(3)
C2 C2A 1.402(3)
C2 C3 1.468(3)
C2A C2B 1.379(3)
C2A H2A 0.9500
C2B C2C 1.383(3)
C2B H2B 0.9500
C2C C3B 1.399(3)
C2C H2C 0.9500
C3 C3A 1.401(3)
C3 C4 1.434(3)
C3A C3B 1.390(3)
C3A H3A 0.9500
C3B H3B 0.9500
C4 C21 1.422(3)
C4 C5 1.426(3)
C5 C6 1.403(3)
C5 C5A 1.494(3)
C5A C5B 1.394(3)
C5A C5F 1.399(3)
C5B C5C 1.380(3)
C5B H5B 0.9500
C5C C5D 1.384(4)
C5C H5C 0.9500
C5D C5E 1.381(4)
C5D H5D 0.9500
C5E C5F 1.395(3)
C5E H5E 0.9500
C5F H5F 0.9500
C6 N22 1.399(3)
C6 C7 1.437(3)
C7 C8 1.349(3)
C7 H7 0.9500
C8 C9 1.438(3)
C8 H8 0.9500
C9 N22 1.362(3)
C9 C10 1.416(3)
C10 C11 1.393(3)
C10 C10A 1.493(3)
C10A C10B 1.401(3)
C10A C10F 1.404(3)
C10B C10C 1.374(3)
C10B H10B 0.9500
C10C C10D 1.397(3)
C10C H10C 0.9500
C10D C10E 1.385(3)
C10D H10D 0.9500
C10E C10F 1.385(3)
C10E H10E 0.9500
C10F H10F 0.9500
C11 N23 1.378(3)
C11 C12 1.456(3)
C12 C13 1.352(3)
C12 H12 0.9500
C13 C14 1.449(3)
C13 H13 0.9500
C14 N23 1.374(3)
C14 C15 1.399(3)
C15 C16 1.419(3)
C15 C15A 1.491(3)
C15A C15B 1.390(3)
C15A C15F 1.399(3)
C15B C15C 1.379(3)
C15B H15B 0.9500
C15C C15D 1.394(4)
C15C H15C 0.9500
C15D C15E 1.365(4)
C15D H15D 0.9500
C15E C15F 1.383(4)
C15E H15E 0.9500
C15F H15F 0.9500
C16 N24 1.361(3)
C16 C17 1.452(3)
C17 C18 1.346(3)
C17 H17 0.9500
C18 C19 1.448(3)
C18 H18 0.9500
C19 C20 1.395(3)
C19 N24 1.404(3)
C20 C20A 1.495(3)
C20A C20F 1.385(3)
C20A C20B 1.397(3)
C20B C20C 1.375(3)
C20B H20B 0.9500
C20C C20D 1.403(4)
C20C H20C 0.9500
C20D C20E 1.378(3)
C20D H20D 0.9500
C20E C20F 1.400(3)
C20E H20E 0.9500
C20F H20F 0.9500
C21 O25 1.308(2)
C21 Pd1 2.457(2)
N22 Pd1 2.0002(17)
N23 Pd1 1.9639(18)
N24 Pd1 2.0057(17)
O25 Pd1 2.0178(15)

loop_
_geom_torsion_atom_site_label_1
_geom_torsion_atom_site_label_2
_geom_torsion_atom_site_label_3
_geom_torsion_atom_site_label_4
_geom_torsion
C21 C1 C2 C2A -172.8(2)
C20 C1 C2 C2A 1.4(4)
C21 C1 C2 C3 0.3(2)
C20 C1 C2 C3 174.5(2)
C1 C2 C2A C2B 174.8(2)
C3 C2 C2A C2B 3.0(4)
C2 C2A C2B C2C -1.6(4)
C2A C2B C2C C3B -0.7(4)
C2A C2 C3 C3A -0.7(4)
C1 C2 C3 C3A -173.6(2)
C2A C2 C3 C4 172.4(2)
C1 C2 C3 C4 -0.5(2)
C4 C3 C3A C3B -174.7(2)
C2 C3 C3A C3B -2.7(4)
C3 C3A C3B C2C 2.9(4)
C2B C2C C3B C3A -0.1(5)
C3A C3 C4 C21 173.7(2)
C2 C3 C4 C21 0.5(2)
C3A C3 C4 C5 0.0(4)
C2 C3 C4 C5 -173.2(2)
C21 C4 C5 C6 -32.9(3)
C3 C4 C5 C6 139.8(2)
C21 C4 C5 C5A 148.1(2)
C3 C4 C5 C5A -39.1(3)
C6 C5 C5A C5B 127.9(2)
C4 C5 C5A C5B -53.1(3)
C6 C5 C5A C5F -54.4(3)
C4 C5 C5A C5F 124.6(2)
C5F C5A C5B C5C 2.1(3)
C5 C5A C5B C5C 179.91(19)
C5A C5B C5C C5D -1.4(3)
C5B C5C C5D C5E -0.3(4)
C5C C5D C5E C5F 1.2(4)
C5D C5E C5F C5A -0.5(4)
C5B C5A C5F C5E -1.2(3)
C5 C5A C5F C5E -178.9(2)
C4 C5 C6 N22 -13.4(3)
C5A C5 C6 N22 165.54(19)
C4 C5 C6 C7 178.6(2)
C5A C5 C6 C7 -2.4(3)
N22 C6 C7 C8 -3.5(2)
C5 C6 C7 C8 166.5(2)
C6 C7 C8 C9 -0.9(2)
C7 C8 C9 N22 5.2(2)
C7 C8 C9 C10 -169.6(2)
N22 C9 C10 C11 5.2(3)
C8 C9 C10 C11 179.1(2)
N22 C9 C10 C10A -175.37(18)
C8 C9 C10 C10A -1.4(3)
C11 C10 C10A C10B -126.1(2)
C9 C10 C10A C10B 54.4(3)
C11 C10 C10A C10F 54.3(3)
C9 C10 C10A C10F -125.2(2)
C10F C10A C10B C10C 2.5(3)
C10 C10A C10B C10C -177.2(2)
C10A C10B C10C C10D -2.6(3)
C10B C10C C10D C10E 0.2(3)
C10C C10D C10E C10F 2.3(3)
C10D C10E C10F C10A -2.4(3)
C10B C10A C10F C10E 0.0(3)
C10 C10A C10F C10E 179.65(19)
C9 C10 C11 N23 9.8(3)
C10A C10 C11 N23 -169.65(18)
C9 C10 C11 C12 -177.1(2)
C10A C10 C11 C12 3.4(3)
N23 C11 C12 C13 4.6(2)
C10 C11 C12 C13 -169.5(2)
C11 C12 C13 C14 0.1(2)
C12 C13 C14 N23 -4.8(2)
C12 C13 C14 C15 168.0(2)
N23 C14 C15 C16 -8.9(3)
C13 C14 C15 C16 179.4(2)
N23 C14 C15 C15A 168.61(19)
C13 C14 C15 C15A -3.0(3)
C14 C15 C15A C15B -51.4(3)
C16 C15 C15A C15B 126.3(2)
C14 C15 C15A C15F 129.3(2)
C16 C15 C15A C15F -53.0(3)
C15F C15A C15B C15C -1.7(4)
C15 C15A C15B C15C 179.0(2)
C15A C15B C15C C15D 2.6(4)
C15B C15C C15D C15E -1.1(4)
C15C C15D C15E C15F -1.4(4)
C15D C15E C15F C15A 2.3(4)
C15B C15A C15F C15E -0.7(3)
C15 C15A C15F C15E 178.6(2)
C14 C15 C16 N24 -7.3(3)
C15A C15 C16 N24 175.22(19)
C14 C15 C16 C17 176.4(2)
C15A C15 C16 C17 -1.1(3)
N24 C16 C17 C18 -4.6(3)
C15 C16 C17 C18 172.2(2)
C16 C17 C18 C19 0.0(3)
C17 C18 C19 C20 -166.0(2)
C17 C18 C19 N24 4.4(2)
N24 C19 C20 C1 11.4(4)
C18 C19 C20 C1 179.9(2)
N24 C19 C20 C20A -168.5(2)
C18 C19 C20 C20A -0.1(3)
C21 C1 C20 C19 36.6(3)
C2 C1 C20 C19 -136.8(2)
C21 C1 C20 C20A -143.5(2)
C2 C1 C20 C20A 43.2(3)
C19 C20 C20A C20F -128.4(2)
C1 C20 C20A C20F 51.6(3)
C19 C20 C20A C20B 52.5(3)
C1 C20 C20A C20B -127.4(2)
C20F C20A C20B C20C -0.7(3)
C20 C20A C20B C20C 178.4(2)
C20A C20B C20C C20D 2.1(4)
C20B C20C C20D C20E -2.2(4)
C20C C20D C20E C20F 1.0(4)
C20B C20A C20F C20E -0.6(3)
C20 C20A C20F C20E -179.7(2)
C20D C20E C20F C20A 0.4(4)
C5 C4 C21 O25 -12.1(3)
C3 C4 C21 O25 173.67(19)
C5 C4 C21 C1 173.88(19)
C3 C4 C21 C1 -0.3(2)
C5 C4 C21 Pd1 49.4(2)
C3 C4 C21 Pd1 -124.76(15)
C20 C1 C21 O25 11.3(3)
C2 C1 C21 O25 -174.03(19)
C20 C1 C21 C4 -174.63(19)
C2 C1 C21 C4 0.0(2)
C20 C1 C21 Pd1 -50.2(2)
C2 C1 C21 Pd1 124.40(15)
C10 C9 N22 C6 167.50(19)
C8 C9 N22 C6 -7.4(2)
C10 C9 N22 Pd1 -22.6(3)
C8 C9 N22 Pd1 162.52(14)
C5 C6 N22 C9 -162.9(2)
C7 C6 N22 C9 6.7(2)
C5 C6 N22 Pd1 27.7(3)
C7 C6 N22 Pd1 -162.69(14)
C15 C14 N23 C11 -165.2(2)
C13 C14 N23 C11 7.7(2)
C15 C14 N23 Pd1 6.1(3)
C13 C14 N23 Pd1 178.97(13)
C10 C11 N23 C14 166.4(2)
C12 C11 N23 C14 -7.7(2)
C10 C11 N23 Pd1 -4.8(3)
C12 C11 N23 Pd1 -178.95(13)
C15 C16 N24 C19 -169.5(2)
C17 C16 N24 C19 7.3(2)
C15 C16 N24 Pd1 23.5(3)
C17 C16 N24 Pd1 -159.61(14)
C20 C19 N24 C16 162.9(2)
C18 C19 N24 C16 -7.2(2)
C20 C19 N24 Pd1 -30.9(3)
C18 C19 N24 Pd1 159.06(15)
C4 C21 O25 Pd1 93.2(2)
C1 C21 O25 Pd1 -93.6(2)
